data_7061355
loop_
_publ_author_name
'Jing, Haoyu'
'Wang, Pengzhi'
'Chen, Boyang'
'Jiang, Jianbing'
'Vairaprakash, Pothiappan'
'Liu, Sijia'
'Rong, Jie'
'Chen, Chih-Yuan'
'Nalaoh, Phattananawee'
'Lindsey, Jonathan S.'

_publ_section_title
;
 Synthesis of bacteriochlorins bearing diverse \b-substituents
;
_journal_issue 12
_journal_name_full 'New Journal of Chemistry'
_journal_page_first 5534
_journal_page_last 5555
_journal_paper_doi 10.1039/D1NJ05852E
_journal_volume 46
_journal_year 2022
_chemical_formula_moiety 'C17 H26 N2 O7'
_chemical_formula_sum 'C17 H26 N2 O7'
_chemical_formula_weight 370.40
_space_group_crystal_system monoclinic
_space_group_IT_number 14
_space_group_name_Hall '-P 2yn'
_space_group_name_H-M_alt 'P 1 21/n 1'
_atom_sites_solution_hydrogens mixed
_atom_sites_solution_primary iterative
_audit_creation_date 2021-11-11
_audit_creation_method
;
Olex2 1.5
(compiled 2021.10.07 svn.r9718050b for OlexSys, GUI svn.r6410)
;
_audit_update_record
;
2021-11-30 deposited with the CCDC.	2022-02-21 downloaded from the CCDC.
;
_cell_angle_alpha 90
_cell_angle_beta 108.466(6)
_cell_angle_gamma 90
_cell_formula_units_Z 4
_cell_length_a 11.7410(18)
_cell_length_b 11.4272(17)
_cell_length_c 14.676(2)
_cell_measurement_reflns_used 9789
_cell_measurement_temperature 100.0
_cell_measurement_theta_max 28.41
_cell_measurement_theta_min 2.31
_cell_volume 1867.6(5)
_computing_molecular_graphics 'Olex2 1.5 (Dolomanov et al., 2009)'
_computing_publication_material 'Olex2 1.5 (Dolomanov et al., 2009)'
_computing_structure_refinement 'SHELXL 2018/3 (Sheldrick, 2015)'
_computing_structure_solution 'olex2.solve 1.5 (Bourhis et al., 2015)'
_diffrn_ambient_temperature 100.0
_diffrn_detector 'Bruker PHOTON detector'
_diffrn_detector_area_resol_mean 7.9
_diffrn_detector_type 'CCD area detector'
_diffrn_measured_fraction_theta_full 1.000
_diffrn_measured_fraction_theta_max 1.000
_diffrn_measurement_device '4-axis goniometer diffractometer'
_diffrn_measurement_device_type 'Bruker D8 Venture'
_diffrn_measurement_method '\w and \f scans'
_diffrn_radiation_monochromator 'mirror optics'
_diffrn_radiation_probe x-ray
_diffrn_radiation_type MoK\a
_diffrn_radiation_wavelength 0.71073
_diffrn_reflns_av_R_equivalents 0.0645
_diffrn_reflns_av_unetI/netI 0.0246
_diffrn_reflns_Laue_measured_fraction_full 1.000
_diffrn_reflns_Laue_measured_fraction_max 1.000
_diffrn_reflns_limit_h_max 14
_diffrn_reflns_limit_h_min -14
_diffrn_reflns_limit_k_max 14
_diffrn_reflns_limit_k_min -14
_diffrn_reflns_limit_l_max 18
_diffrn_reflns_limit_l_min -18
_diffrn_reflns_number 54216
_diffrn_reflns_point_group_measured_fraction_full 1.000
_diffrn_reflns_point_group_measured_fraction_max 1.000
_diffrn_reflns_theta_full 25.242
_diffrn_reflns_theta_max 26.371
_diffrn_reflns_theta_min 2.306
_diffrn_source 'microfocus sealed X-ray tube'
_diffrn_source_type 'Incoatec I\ms'
_diffrn_standards_number 0
_exptl_absorpt_coefficient_mu 0.102
_exptl_absorpt_correction_T_max 0.7457
_exptl_absorpt_correction_T_min 0.6886
_exptl_absorpt_correction_type multi-scan
_exptl_absorpt_process_details
;
SADABS-2016/2 (Bruker,2016/2) was used for absorption correction.
wR2(int) was 0.1617 before and 0.0732 after correction.
The Ratio of minimum to maximum transmission is 0.9234.
The \l/2 correction factor is Not present.
;
_exptl_crystal_colour colourless
_exptl_crystal_colour_primary colourless
_exptl_crystal_density_diffrn 1.317
_exptl_crystal_description prism
_exptl_crystal_F_000 792
_exptl_crystal_size_max 0.46
_exptl_crystal_size_mid 0.12
_exptl_crystal_size_min 0.09
_refine_diff_density_max 0.261
_refine_diff_density_min -0.262
_refine_diff_density_rms 0.050
_refine_ls_extinction_method none
_refine_ls_goodness_of_fit_ref 1.043
_refine_ls_hydrogen_treatment mixed
_refine_ls_matrix_type full
_refine_ls_number_parameters 244
_refine_ls_number_reflns 3830
_refine_ls_number_restraints 0
_refine_ls_restrained_S_all 1.043
_refine_ls_R_factor_all 0.0485
_refine_ls_R_factor_gt 0.0370
_refine_ls_shift/su_max 0.000
_refine_ls_shift/su_mean 0.000
_refine_ls_structure_factor_coef Fsqd
_refine_ls_weighting_details 'w=1/[\s^2^(Fo^2^)+(0.0402P)^2^+0.9823P] where P=(Fo^2^+2Fc^2^)/3'
_refine_ls_weighting_scheme calc
_refine_ls_wR_factor_gt 0.0880
_refine_ls_wR_factor_ref 0.0940
_reflns_Friedel_coverage 0.000
_reflns_number_gt 3191
_reflns_number_total 3830
_reflns_threshold_expression 'I > 2\s(I)'
_cod_data_source_file d1nj05852e2.cif
_cod_data_source_block mo_vippn_jsl_pn1_0m
_cod_depositor_comments 'Adding full bibliography for 7061354--7061359.cif.'
_cod_original_cell_volume 1867.7(5)
_cod_database_code 7061355
_shelx_shelxl_version_number 2018/3
_shelx_space_group_comment
;
The symmetry employed for this shelxl refinement is uniquely defined
by the following loop, which should always be used as a source of
symmetry information in preference to the above space-group names.
They are only intended as comments.
;
_shelx_estimated_absorpt_t_max 0.991
_shelx_estimated_absorpt_t_min 0.954
_olex2_refinement_description
;
1. Fixed Uiso
 At 1.2 times of:
  All C(H) groups, All C(H,H) groups
 At 1.5 times of:
  All C(H,H,H) groups
2.a Ternary CH refined with riding coordinates:
 C2(H2), C6(H6)
2.b Secondary CH2 refined with riding coordinates:
 C4(H4A,H4B), C7(H7A,H7B), C11(H11A,H11B)
2.c Aromatic/amide H refined with riding coordinates:
 C13(H13), C14(H14)
2.d Idealised Me refined as rotating group:
 C1(H1A,H1B,H1C), C12(H12A,H12B,H12C), C15(H15A,H15B,H15C), C16(H16A,H16B,
 H16C), C17(H17A,H17B,H17C)
;
_olex2_submission_special_instructions 'No special instructions were received'

loop_
_space_group_symop_operation_xyz
'x, y, z'
'-x+1/2, y+1/2, -z+1/2'
'-x, -y, -z'
'x-1/2, -y-1/2, z-1/2'

loop_
_atom_site_label
_atom_site_type_symbol
_atom_site_fract_x
_atom_site_fract_y
_atom_site_fract_z
_atom_site_U_iso_or_equiv
_atom_site_adp_type
_atom_site_occupancy
_atom_site_site_symmetry_order
_atom_site_calc_flag
_atom_site_refinement_flags_posn
_atom_site_refinement_flags_adp
_atom_site_refinement_flags_occupancy
_atom_site_disorder_assembly
_atom_site_disorder_group
O1 O 0.54245(9) 0.63308(8) 0.83993(7) 0.0194(2) Uani 1 1 d . . . . .
O2 O 0.69153(8) 0.38483(8) 0.53203(7) 0.0189(2) Uani 1 1 d . . . . .
O3 O 0.70997(8) 0.53777(8) 0.82049(7) 0.0204(2) Uani 1 1 d . . . . .
O4 O 0.58748(8) 0.34790(8) 0.82294(8) 0.0221(2) Uani 1 1 d . . . . .
O5 O 0.41415(10) 0.05335(9) 0.68926(8) 0.0290(3) Uani 1 1 d . . . . .
O6 O 0.23309(9) 0.09296(9) 0.60044(8) 0.0283(3) Uani 1 1 d . . . . .
O7 O 0.55557(9) 0.42583(9) 0.60615(7) 0.0217(2) Uani 1 1 d . . . . .
N1 N 0.35368(11) 0.17005(10) 0.41569(9) 0.0188(3) Uani 1 1 d . . . . .
N2 N 0.33663(11) 0.12189(10) 0.64456(9) 0.0189(3) Uani 1 1 d . . . . .
C1 C 0.58006(15) 0.60833(14) 0.94042(11) 0.0284(4) Uani 1 1 d . . . . .
H1A H 0.565590 0.525553 0.950345 0.043 Uiso 1 1 calc R U . . .
H1B H 0.534489 0.657072 0.971567 0.043 Uiso 1 1 calc R U . . .
H1C H 0.665923 0.625358 0.968352 0.043 Uiso 1 1 calc R U . . .
C2 C 0.58570(12) 0.55238(11) 0.78582(10) 0.0162(3) Uani 1 1 d . . . . .
H2 H 0.562946 0.580528 0.717892 0.019 Uiso 1 1 calc R U . . .
C3 C 0.52804(12) 0.43217(12) 0.78707(10) 0.0160(3) Uani 1 1 d . . . . .
C4 C 0.39239(12) 0.43224(12) 0.74485(10) 0.0172(3) Uani 1 1 d . . . . .
H4A H 0.371085 0.477866 0.684440 0.021 Uiso 1 1 calc R U . . .
H4B H 0.360223 0.475481 0.789813 0.021 Uiso 1 1 calc R U . . .
C5 C 0.32523(11) 0.31437(12) 0.72237(10) 0.0159(3) Uani 1 1 d . . . . .
C6 C 0.37069(11) 0.24955(11) 0.64715(10) 0.0146(3) Uani 1 1 d . . . . .
H6 H 0.460332 0.254575 0.669049 0.018 Uiso 1 1 calc R U . . .
C7 C 0.32419(12) 0.29806(12) 0.54490(10) 0.0164(3) Uani 1 1 d . . . . .
H7A H 0.238973 0.275360 0.515799 0.020 Uiso 1 1 calc R U . . .
H7B H 0.328035 0.384592 0.547520 0.020 Uiso 1 1 calc R U . . .
C8 C 0.39438(12) 0.25480(11) 0.48246(9) 0.0154(3) Uani 1 1 d . . . . .
C9 C 0.50856(12) 0.28576(12) 0.48149(10) 0.0158(3) Uani 1 1 d . . . . .
C10 C 0.58343(12) 0.37191(12) 0.54518(10) 0.0159(3) Uani 1 1 d . . . . .
C11 C 0.77590(12) 0.45692(13) 0.60320(11) 0.0214(3) Uani 1 1 d . . . . .
H11A H 0.785712 0.427119 0.668581 0.026 Uiso 1 1 calc R U . . .
H11B H 0.746667 0.538641 0.598889 0.026 Uiso 1 1 calc R U . . .
C12 C 0.89355(14) 0.45168(15) 0.58285(14) 0.0350(4) Uani 1 1 d . . . . .
H12A H 0.923297 0.370970 0.590193 0.053 Uiso 1 1 calc R U . . .
H12B H 0.952106 0.502428 0.628081 0.053 Uiso 1 1 calc R U . . .
H12C H 0.881919 0.478236 0.517028 0.053 Uiso 1 1 calc R U . . .
C13 C 0.53559(12) 0.21537(13) 0.41111(10) 0.0197(3) Uani 1 1 d . . . . .
H13 H 0.607533 0.216777 0.394583 0.024 Uiso 1 1 calc R U . . .
C14 C 0.43865(13) 0.14576(13) 0.37213(11) 0.0219(3) Uani 1 1 d . . . . .
H14 H 0.430894 0.089532 0.322855 0.026 Uiso 1 1 calc R U . . .
C15 C 0.34801(13) 0.24126(13) 0.81419(10) 0.0212(3) Uani 1 1 d . . . . .
H15A H 0.329647 0.288279 0.863616 0.032 Uiso 1 1 calc R U . . .
H15B H 0.432410 0.217100 0.837327 0.032 Uiso 1 1 calc R U . . .
H15C H 0.296502 0.171732 0.800236 0.032 Uiso 1 1 calc R U . . .
C16 C 0.77328(14) 0.64069(13) 0.80907(13) 0.0289(4) Uani 1 1 d . . . . .
H16A H 0.750889 0.660944 0.740770 0.043 Uiso 1 1 calc R U . . .
H16B H 0.859910 0.626169 0.834072 0.043 Uiso 1 1 calc R U . . .
H16C H 0.752435 0.705542 0.844521 0.043 Uiso 1 1 calc R U . . .
C17 C 0.19036(12) 0.34115(13) 0.68326(11) 0.0214(3) Uani 1 1 d . . . . .
H17A H 0.165366 0.381843 0.732562 0.032 Uiso 1 1 calc R U . . .
H17B H 0.145425 0.267792 0.666064 0.032 Uiso 1 1 calc R U . . .
H17C H 0.174168 0.390915 0.626184 0.032 Uiso 1 1 calc R U . . .
H1 H 0.2804(18) 0.1389(16) 0.3973(14) 0.036(5) Uiso 1 1 d . . . . .

loop_
_atom_site_aniso_label
_atom_site_aniso_U_11
_atom_site_aniso_U_22
_atom_site_aniso_U_33
_atom_site_aniso_U_23
_atom_site_aniso_U_13
_atom_site_aniso_U_12
O1 0.0231(5) 0.0164(5) 0.0179(5) -0.0035(4) 0.0052(4) 0.0024(4)
O2 0.0138(5) 0.0223(5) 0.0196(5) -0.0021(4) 0.0040(4) -0.0038(4)
O3 0.0142(5) 0.0151(5) 0.0302(6) -0.0016(4) 0.0046(4) -0.0027(4)
O4 0.0158(5) 0.0170(5) 0.0302(6) 0.0040(4) 0.0026(4) 0.0007(4)
O5 0.0360(6) 0.0177(5) 0.0366(7) 0.0064(5) 0.0160(5) 0.0070(5)
O6 0.0270(6) 0.0274(6) 0.0311(6) -0.0074(5) 0.0100(5) -0.0133(5)
O7 0.0248(5) 0.0209(5) 0.0215(5) -0.0061(4) 0.0102(4) -0.0045(4)
N1 0.0149(6) 0.0212(6) 0.0186(6) -0.0035(5) 0.0029(5) -0.0024(5)
N2 0.0234(6) 0.0168(6) 0.0201(6) -0.0022(5) 0.0124(5) -0.0021(5)
C1 0.0343(9) 0.0312(8) 0.0196(8) -0.0032(7) 0.0084(7) -0.0003(7)
C2 0.0154(6) 0.0148(6) 0.0169(7) -0.0020(5) 0.0029(5) 0.0012(5)
C3 0.0161(6) 0.0166(7) 0.0148(7) -0.0029(5) 0.0042(5) 0.0009(5)
C4 0.0136(6) 0.0159(6) 0.0210(7) -0.0039(5) 0.0041(5) 0.0014(5)
C5 0.0130(6) 0.0178(7) 0.0169(7) -0.0038(5) 0.0049(5) -0.0012(5)
C6 0.0127(6) 0.0133(6) 0.0181(7) -0.0013(5) 0.0052(5) -0.0022(5)
C7 0.0130(6) 0.0189(7) 0.0172(7) 0.0006(5) 0.0044(5) 0.0010(5)
C8 0.0157(6) 0.0152(6) 0.0137(7) 0.0010(5) 0.0025(5) 0.0008(5)
C9 0.0155(6) 0.0166(7) 0.0145(7) 0.0007(5) 0.0038(5) 0.0011(5)
C10 0.0168(6) 0.0153(6) 0.0153(7) 0.0041(5) 0.0045(5) 0.0011(5)
C11 0.0195(7) 0.0203(7) 0.0193(8) 0.0016(6) -0.0013(6) -0.0053(5)
C12 0.0173(7) 0.0327(9) 0.0498(11) -0.0033(8) 0.0031(7) -0.0056(6)
C13 0.0167(7) 0.0248(7) 0.0178(7) -0.0030(6) 0.0057(6) 0.0022(6)
C14 0.0216(7) 0.0248(7) 0.0189(8) -0.0070(6) 0.0057(6) 0.0023(6)
C15 0.0213(7) 0.0249(7) 0.0186(8) -0.0028(6) 0.0080(6) -0.0046(6)
C16 0.0246(8) 0.0186(7) 0.0452(10) -0.0054(7) 0.0135(7) -0.0082(6)
C17 0.0133(6) 0.0274(8) 0.0239(8) -0.0064(6) 0.0064(6) -0.0003(6)

loop_
_atom_type_symbol
_atom_type_description
_atom_type_scat_dispersion_real
_atom_type_scat_dispersion_imag
_atom_type_scat_source
C C 0.0033 0.0016 'International Tables Vol C Tables 4.2.6.8 and 6.1.1.4'
H H 0.0000 0.0000 'International Tables Vol C Tables 4.2.6.8 and 6.1.1.4'
N N 0.0061 0.0033 'International Tables Vol C Tables 4.2.6.8 and 6.1.1.4'
O O 0.0106 0.0060 'International Tables Vol C Tables 4.2.6.8 and 6.1.1.4'

loop_
_geom_angle_atom_site_label_1
_geom_angle_atom_site_label_2
_geom_angle_atom_site_label_3
_geom_angle
_geom_angle_site_symmetry_1
_geom_angle_site_symmetry_3
_geom_angle_publ_flag
C2 O1 C1 113.76(11) . . ?
C10 O2 C11 114.73(11) . . ?
C2 O3 C16 112.43(11) . . ?
C8 N1 C14 109.87(12) . . ?
C8 N1 H1 126.3(12) . . ?
C14 N1 H1 123.6(12) . . ?
O5 N2 O6 123.71(12) . . ?
O5 N2 C6 117.35(11) . . ?
O6 N2 C6 118.91(11) . . ?
O1 C1 H1A 109.5 . . ?
O1 C1 H1B 109.5 . . ?
O1 C1 H1C 109.5 . . ?
H1A C1 H1B 109.5 . . ?
H1A C1 H1C 109.5 . . ?
H1B C1 H1C 109.5 . . ?
O1 C2 H2 108.7 . . ?
O1 C2 C3 109.84(11) . . ?
O3 C2 O1 113.20(11) . . ?
O3 C2 H2 108.7 . . ?
O3 C2 C3 107.64(10) . . ?
C3 C2 H2 108.7 . . ?
O4 C3 C2 121.53(12) . . ?
O4 C3 C4 124.48(12) . . ?
C4 C3 C2 113.91(11) . . ?
C3 C4 H4A 107.5 . . ?
C3 C4 H4B 107.5 . . ?
C3 C4 C5 119.14(11) . . ?
H4A C4 H4B 107.0 . . ?
C5 C4 H4A 107.5 . . ?
C5 C4 H4B 107.5 . . ?
C4 C5 C6 107.46(10) . . ?
C15 C5 C4 110.62(11) . . ?
C15 C5 C6 111.09(11) . . ?
C17 C5 C4 107.63(11) . . ?
C17 C5 C6 111.99(11) . . ?
C17 C5 C15 108.00(11) . . ?
N2 C6 C5 109.26(10) . . ?
N2 C6 H6 107.9 . . ?
N2 C6 C7 108.43(11) . . ?
C5 C6 H6 107.9 . . ?
C7 C6 C5 115.29(11) . . ?
C7 C6 H6 107.9 . . ?
C6 C7 H7A 109.0 . . ?
C6 C7 H7B 109.0 . . ?
H7A C7 H7B 107.8 . . ?
C8 C7 C6 112.72(11) . . ?
C8 C7 H7A 109.0 . . ?
C8 C7 H7B 109.0 . . ?
N1 C8 C7 122.90(12) . . ?
N1 C8 C9 107.17(12) . . ?
C9 C8 C7 129.90(12) . . ?
C8 C9 C10 123.82(12) . . ?
C8 C9 C13 107.52(12) . . ?
C13 C9 C10 128.62(12) . . ?
O2 C10 C9 112.83(11) . . ?
O7 C10 O2 122.32(12) . . ?
O7 C10 C9 124.83(12) . . ?
O2 C11 H11A 110.3 . . ?
O2 C11 H11B 110.3 . . ?
O2 C11 C12 107.21(12) . . ?
H11A C11 H11B 108.5 . . ?
C12 C11 H11A 110.3 . . ?
C12 C11 H11B 110.3 . . ?
C11 C12 H12A 109.5 . . ?
C11 C12 H12B 109.5 . . ?
C11 C12 H12C 109.5 . . ?
H12A C12 H12B 109.5 . . ?
H12A C12 H12C 109.5 . . ?
H12B C12 H12C 109.5 . . ?
C9 C13 H13 126.6 . . ?
C14 C13 C9 106.70(12) . . ?
C14 C13 H13 126.6 . . ?
N1 C14 H14 125.6 . . ?
C13 C14 N1 108.74(12) . . ?
C13 C14 H14 125.6 . . ?
C5 C15 H15A 109.5 . . ?
C5 C15 H15B 109.5 . . ?
C5 C15 H15C 109.5 . . ?
H15A C15 H15B 109.5 . . ?
H15A C15 H15C 109.5 . . ?
H15B C15 H15C 109.5 . . ?
O3 C16 H16A 109.5 . . ?
O3 C16 H16B 109.5 . . ?
O3 C16 H16C 109.5 . . ?
H16A C16 H16B 109.5 . . ?
H16A C16 H16C 109.5 . . ?
H16B C16 H16C 109.5 . . ?
C5 C17 H17A 109.5 . . ?
C5 C17 H17B 109.5 . . ?
C5 C17 H17C 109.5 . . ?
H17A C17 H17B 109.5 . . ?
H17A C17 H17C 109.5 . . ?
H17B C17 H17C 109.5 . . ?

loop_
_geom_bond_atom_site_label_1
_geom_bond_atom_site_label_2
_geom_bond_distance
_geom_bond_site_symmetry_2
_geom_bond_publ_flag
O1 C1 1.4275(18) . ?
O1 C2 1.4122(16) . ?
O2 C10 1.3510(16) . ?
O2 C11 1.4475(17) . ?
O3 C2 1.3948(16) . ?
O3 C16 1.4292(17) . ?
O4 C3 1.2077(17) . ?
O5 N2 1.2222(16) . ?
O6 N2 1.2280(16) . ?
O7 C10 1.2136(17) . ?
N1 C8 1.3527(18) . ?
N1 C14 1.3730(18) . ?
N1 H1 0.89(2) . ?
N2 C6 1.5099(17) . ?
C1 H1A 0.9800 . ?
C1 H1B 0.9800 . ?
C1 H1C 0.9800 . ?
C2 H2 1.0000 . ?
C2 C3 1.5341(19) . ?
C3 C4 1.5151(18) . ?
C4 H4A 0.9900 . ?
C4 H4B 0.9900 . ?
C4 C5 1.5428(18) . ?
C5 C6 1.5575(18) . ?
C5 C15 1.535(2) . ?
C5 C17 1.5345(18) . ?
C6 H6 1.0000 . ?
C6 C7 1.5290(19) . ?
C7 H7A 0.9900 . ?
C7 H7B 0.9900 . ?
C7 C8 1.4973(18) . ?
C8 C9 1.3910(18) . ?
C9 C10 1.4473(19) . ?
C9 C13 1.4220(19) . ?
C11 H11A 0.9900 . ?
C11 H11B 0.9900 . ?
C11 C12 1.504(2) . ?
C12 H12A 0.9800 . ?
C12 H12B 0.9800 . ?
C12 H12C 0.9800 . ?
C13 H13 0.9500 . ?
C13 C14 1.357(2) . ?
C14 H14 0.9500 . ?
C15 H15A 0.9800 . ?
C15 H15B 0.9800 . ?
C15 H15C 0.9800 . ?
C16 H16A 0.9800 . ?
C16 H16B 0.9800 . ?
C16 H16C 0.9800 . ?
C17 H17A 0.9800 . ?
C17 H17B 0.9800 . ?
C17 H17C 0.9800 . ?

loop_
_geom_torsion_atom_site_label_1
_geom_torsion_atom_site_label_2
_geom_torsion_atom_site_label_3
_geom_torsion_atom_site_label_4
_geom_torsion
_geom_torsion_site_symmetry_1
_geom_torsion_site_symmetry_2
_geom_torsion_site_symmetry_3
_geom_torsion_site_symmetry_4
_geom_torsion_publ_flag
O1 C2 C3 O4 -116.61(14) . . . . ?
O1 C2 C3 C4 60.26(15) . . . . ?
O3 C2 C3 O4 7.04(18) . . . . ?
O3 C2 C3 C4 -176.09(11) . . . . ?
O4 C3 C4 C5 -15.8(2) . . . . ?
O5 N2 C6 C5 -99.39(13) . . . . ?
O5 N2 C6 C7 134.21(12) . . . . ?
O6 N2 C6 C5 78.69(14) . . . . ?
O6 N2 C6 C7 -47.71(15) . . . . ?
N1 C8 C9 C10 -178.18(12) . . . . ?
N1 C8 C9 C13 -0.23(15) . . . . ?
N2 C6 C7 C8 -72.45(13) . . . . ?
C1 O1 C2 O3 -53.12(15) . . . . ?
C1 O1 C2 C3 67.22(14) . . . . ?
C2 C3 C4 C5 167.46(12) . . . . ?
C3 C4 C5 C6 -60.65(16) . . . . ?
C3 C4 C5 C15 60.78(16) . . . . ?
C3 C4 C5 C17 178.56(12) . . . . ?
C4 C5 C6 N2 163.46(11) . . . . ?
C4 C5 C6 C7 -74.16(14) . . . . ?
C5 C6 C7 C8 164.73(11) . . . . ?
C6 C7 C8 N1 103.13(15) . . . . ?
C6 C7 C8 C9 -74.32(18) . . . . ?
C7 C8 C9 C10 -0.4(2) . . . . ?
C7 C8 C9 C13 177.53(13) . . . . ?
C8 N1 C14 C13 0.08(17) . . . . ?
C8 C9 C10 O2 178.54(12) . . . . ?
C8 C9 C10 O7 0.3(2) . . . . ?
C8 C9 C13 C14 0.27(16) . . . . ?
C9 C13 C14 N1 -0.22(16) . . . . ?
C10 O2 C11 C12 174.56(12) . . . . ?
C10 C9 C13 C14 178.09(14) . . . . ?
C11 O2 C10 O7 6.95(18) . . . . ?
C11 O2 C10 C9 -171.31(11) . . . . ?
C13 C9 C10 O2 1.0(2) . . . . ?
C13 C9 C10 O7 -177.16(14) . . . . ?
C14 N1 C8 C7 -177.86(12) . . . . ?
C14 N1 C8 C9 0.10(16) . . . . ?
C15 C5 C6 N2 42.32(14) . . . . ?
C15 C5 C6 C7 164.70(11) . . . . ?
C16 O3 C2 O1 -67.24(15) . . . . ?
C16 O3 C2 C3 171.18(12) . . . . ?
C17 C5 C6 N2 -78.54(14) . . . . ?
C17 C5 C6 C7 43.83(15) . . . . ?
